data_7056888
loop_
_publ_author_name
'O&#x2019;Donoghue, Richard'
'Rahman, Shafiqur'
'Mallick, Bert'
'Winter, Manuela'
'Rogalla, Detlef'
'Becker, Hans-Werner'
'Devi, Anjana'

_publ_section_title
;
 Molecular engineering of Ga-ketoiminates: synthesis, structure and
 evaluation as precursors for the additive-free spin-coated deposition of
 gallium oxide thin films
;
_journal_issue 5
_journal_name_full 'New Journal of Chemistry'
_journal_page_first 3196
_journal_paper_doi 10.1039/C7NJ04334A
_journal_volume 42
_journal_year 2018
_chemical_formula_moiety 'C12 H26 Ga N3 O'
_chemical_formula_sum 'C12 H26 Ga N3 O'
_chemical_formula_weight 298.08
_space_group_crystal_system monoclinic
_space_group_IT_number 14
_space_group_name_Hall '-P 2yn'
_space_group_name_H-M_alt 'P 1 21/n 1'
_symmetry_space_group_name_Hall '-P 2yn'
_symmetry_space_group_name_H-M 'P 1 21/n 1'
_atom_sites_solution_hydrogens geom
_atom_sites_solution_primary direct
_audit_block_doi 10.5517/ccdc.csd.cc1q3hw6
_audit_creation_date 2017-09-22
_audit_creation_method
;
Olex2 1.2
(compiled 2017.08.10 svn.r3458 for OlexSys, GUI svn.r5381)
;
_audit_update_record
;
2017-10-26 deposited with the CCDC.
2017-12-28 downloaded from the CCDC.
;
_cell_angle_alpha 90
_cell_angle_beta 99.544(3)
_cell_angle_gamma 90
_cell_formula_units_Z 4
_cell_length_a 7.7637(2)
_cell_length_b 14.6029(4)
_cell_length_c 13.3304(4)
_cell_measurement_reflns_used 3755
_cell_measurement_temperature 101.3(2)
_cell_measurement_theta_max 75.1140
_cell_measurement_theta_min 4.5050
_cell_volume 1490.38(7)
_computing_cell_refinement 'CrysAlisPro 1.171.38.46 (Rigaku OD, 2015)'
_computing_data_collection 'CrysAlisPro 1.171.38.46 (Rigaku OD, 2015)'
_computing_data_reduction 'CrysAlisPro 1.171.38.46 (Rigaku OD, 2015)'
_computing_molecular_graphics 'Olex2 (Dolomanov et al., 2009)'
_computing_publication_material 'Olex2 (Dolomanov et al., 2009)'
_computing_structure_refinement 'ShelXL (Sheldrick, 2015)'
_computing_structure_solution 'SIR97 (Burla et al., 2007)'
_diffrn_ambient_environment N~2~
_diffrn_ambient_temperature 101.3(2)
_diffrn_detector 'CCD plate'
_diffrn_detector_area_resol_mean 10.4409
_diffrn_detector_type Atlas
_diffrn_measured_fraction_theta_full 1.000
_diffrn_measured_fraction_theta_max 0.979
_diffrn_measurement_details
;
List of Runs (angles in degrees, time in seconds):

  # Type    Start    End  Width  t~exp~   \w     \q     \k     \f   Frames
#--------------------------------------------------------------------------
  1  \w      8.00  35.00   1.00    1.00    --  -40.78  77.00 -60.00   27
  2  \w    -32.00  65.00   1.00    1.00    --   40.78 -38.00-150.00   97
  3  \w     82.00 109.00   1.00    4.00    --  109.91 -94.00 -60.00   27
  4  \w     74.00 138.00   1.00    4.00    --  109.91 -77.00 -30.00   64
  5  \w     63.00 119.00   1.00    4.00    --  109.91-125.00 -90.00   56
  6  \w     37.00 121.00   1.00    4.00    --  109.91 -30.00  30.00   84
  7  \w     95.00 142.00   1.00    4.00    --  109.91  30.00 -60.00   47
  8  \w     88.00 158.00   1.00    4.00    --  109.91  77.00-150.00   70
  9  \w     60.00 158.00   1.00    4.00    --  109.91  15.00  30.00   98
 10  \w     91.00 117.00   1.00    4.00    --  109.91-125.00 120.00   26
 11  \w     43.00 136.00   1.00    4.00    --  109.91 -45.00 120.00   93
 12  \w     36.00  94.00   1.00    4.00    --  109.91 -94.00 150.00   58
 13  \w     -7.00  67.00   1.00    1.00    --   40.78 -77.00  90.00   74
 14  \w    -20.00  61.00   1.00    1.00    --   40.78 -57.00 150.00   81
 15  \w    -71.00 -44.00   1.00    1.00    --  -40.78  77.00 -60.00   27
 16  \w   -111.00 -15.00   1.00    1.00    --  -40.78 -57.00-120.00   96
 17  \w     38.00 138.00   1.00    4.00    --  109.91 -61.00-120.00  100
;
_diffrn_measurement_device 'four-circle diffractometer'
_diffrn_measurement_device_type 'SuperNova, Single source at offset, Atlas'
_diffrn_measurement_method '\w scans'
_diffrn_orient_matrix_type 'CrysAlisPro convention (1999,Acta A55,543-557)'
_diffrn_orient_matrix_UB_11 0.1058013000
_diffrn_orient_matrix_UB_12 -0.0808209000
_diffrn_orient_matrix_UB_13 -0.0326202000
_diffrn_orient_matrix_UB_21 -0.1059124000
_diffrn_orient_matrix_UB_22 -0.0669731000
_diffrn_orient_matrix_UB_23 0.0551345000
_diffrn_orient_matrix_UB_31 -0.1343967000
_diffrn_orient_matrix_UB_32 -0.0106686000
_diffrn_orient_matrix_UB_33 -0.0981347000
_diffrn_radiation_monochromator mirror
_diffrn_radiation_probe x-ray
_diffrn_radiation_type CuK\a
_diffrn_radiation_wavelength 1.54184
_diffrn_reflns_av_R_equivalents 0.0270
_diffrn_reflns_av_unetI/netI 0.0257
_diffrn_reflns_Laue_measured_fraction_full 1.000
_diffrn_reflns_Laue_measured_fraction_max 0.979
_diffrn_reflns_limit_h_max 6
_diffrn_reflns_limit_h_min -9
_diffrn_reflns_limit_k_max 17
_diffrn_reflns_limit_k_min -17
_diffrn_reflns_limit_l_max 15
_diffrn_reflns_limit_l_min -16
_diffrn_reflns_number 9173
_diffrn_reflns_point_group_measured_fraction_full 1.000
_diffrn_reflns_point_group_measured_fraction_max 0.979
_diffrn_reflns_theta_full 67.684
_diffrn_reflns_theta_max 75.110
_diffrn_reflns_theta_min 4.526
_diffrn_source 'micro-focus sealed X-ray tube'
_diffrn_source_type 'SuperNova (Cu) X-ray Source'
_exptl_absorpt_coefficient_mu 2.445
_exptl_absorpt_correction_T_max 1.00000
_exptl_absorpt_correction_T_min 0.61898
_exptl_absorpt_correction_type multi-scan
_exptl_absorpt_process_details
;
CrysAlisPro 1.171.38.46 (Rigaku Oxford Diffraction, 2015)
Empirical absorption correction using spherical harmonics,
 implemented in SCALE3 ABSPACK scaling algorithm.
;
_exptl_crystal_colour colourless
_exptl_crystal_colour_primary colourless
_exptl_crystal_density_diffrn 1.328
_exptl_crystal_description prism
_exptl_crystal_F_000 632
_exptl_crystal_size_max 0.16
_exptl_crystal_size_mid 0.1
_exptl_crystal_size_min 0.08
_refine_diff_density_max 0.595
_refine_diff_density_min -0.352
_refine_diff_density_rms 0.069
_refine_ls_extinction_method none
_refine_ls_goodness_of_fit_ref 1.091
_refine_ls_hydrogen_treatment constr
_refine_ls_matrix_type full
_refine_ls_number_parameters 162
_refine_ls_number_reflns 3016
_refine_ls_number_restraints 0
_refine_ls_restrained_S_all 1.091
_refine_ls_R_factor_all 0.0405
_refine_ls_R_factor_gt 0.0324
_refine_ls_shift/su_max 0.001
_refine_ls_shift/su_mean 0.000
_refine_ls_structure_factor_coef Fsqd
_refine_ls_weighting_details 'w=1/[\s^2^(Fo^2^)+(0.0370P)^2^+1.5086P] where P=(Fo^2^+2Fc^2^)/3'
_refine_ls_weighting_scheme calc
_refine_ls_wR_factor_gt 0.0797
_refine_ls_wR_factor_ref 0.0853
_reflns_Friedel_coverage 0.000
_reflns_number_gt 2608
_reflns_number_total 3016
_reflns_threshold_expression 'I > 2\s(I)'
_cod_data_source_file c7nj04334a2.cif
_cod_data_source_block ga
_cod_depositor_comments 'Adding full bibliography for 7056886--7056889.cif.'
_cod_database_code 7056888
_shelxl_version_number 2013-4
_chemical_oxdiff_formula 'Ga C12H26 N3 O'
_shelx_space_group_comment
;
The symmetry employed for this shelxl refinement is uniquely defined
by the following loop, which should always be used as a source of
symmetry information in preference to the above space-group names.
They are only intended as comments.
;
_shelx_estimated_absorpt_t_max 0.828
_shelx_estimated_absorpt_t_min 0.696
_reflns_odcompleteness_completeness 99.96
_reflns_odcompleteness_iscentric 1
_reflns_odcompleteness_theta 66.97
_olex2_refinement_description
;
1. Fixed Uiso
 At 1.2 times of:
  All C(H) groups
 At 1.5 times of:
  All C(H,H,H) groups
2.a Ternary CH refined with riding coordinates:
 C6(H6)
2.b Aromatic/amide H refined with riding coordinates:
 C3(H3)
2.c Idealised Me refined as rotating group:
 C5(H5A,H5B,H5C), C10(H10A,H10B,H10C), C8(H8A,H8B,H8C), C11(H11A,H11B,H11C),
 C1(H1A,H1B,H1C), C9(H9A,H9B,H9C), C7(H7A,H7B,H7C), C12(H12A,H12B,H12C)
;
_olex2_submission_special_instructions 'No special instructions were received'
_oxdiff_exptl_absorpt_empirical_details
;
Empirical correction (ABSPACK) includes:
- Absorption correction using spherical harmonics
- Frame scaling
;
_oxdiff_exptl_absorpt_empirical_full_max 1.432
_oxdiff_exptl_absorpt_empirical_full_min 0.629

loop_
_space_group_symop_operation_xyz
'x, y, z'
'-x+1/2, y+1/2, -z+1/2'
'-x, -y, -z'
'x-1/2, -y-1/2, z-1/2'

loop_
_atom_site_label
_atom_site_type_symbol
_atom_site_fract_x
_atom_site_fract_y
_atom_site_fract_z
_atom_site_U_iso_or_equiv
_atom_site_adp_type
_atom_site_occupancy
_atom_site_site_symmetry_order
_atom_site_calc_flag
_atom_site_refinement_flags_posn
Ga Ga 0.19049(3) 0.22224(2) 0.40991(2) 0.01871(10) Uani 1 1 d .
O1 O 0.1428(2) 0.13323(11) 0.50559(13) 0.0249(3) Uani 1 1 d .
N3 N 0.4471(2) 0.22781(13) 0.45803(14) 0.0196(4) Uani 1 1 d .
N1 N 0.1633(3) 0.17481(13) 0.27814(14) 0.0227(4) Uani 1 1 d .
N2 N 0.0512(3) 0.31925(13) 0.43719(15) 0.0227(4) Uani 1 1 d .
C3 C 0.4383(3) 0.10008(16) 0.57230(17) 0.0233(5) Uani 1 1 d .
H3 H 0.5103 0.0587 0.6155 0.028 Uiso 1 1 calc R
C4 C 0.5274(3) 0.16902(16) 0.52468(17) 0.0217(4) Uani 1 1 d .
C5 C 0.7221(3) 0.17269(18) 0.56021(19) 0.0284(5) Uani 1 1 d .
H5A H 0.7810 0.1858 0.5022 0.043 Uiso 1 1 calc GR
H5B H 0.7625 0.1136 0.5902 0.043 Uiso 1 1 calc GR
H5C H 0.7493 0.2211 0.6113 0.043 Uiso 1 1 calc GR
C10 C -0.0077(3) 0.17182(16) 0.21498(17) 0.0245(5) Uani 1 1 d .
H10A H 0.0055 0.1634 0.1437 0.037 Uiso 1 1 calc GR
H10B H -0.0694 0.2294 0.2221 0.037 Uiso 1 1 calc GR
H10C H -0.0748 0.1207 0.2364 0.037 Uiso 1 1 calc GR
C8 C 0.4491(3) 0.38660(17) 0.3935(2) 0.0308(5) Uani 1 1 d .
H8A H 0.3499 0.3777 0.3385 0.046 Uiso 1 1 calc GR
H8B H 0.5255 0.4346 0.3743 0.046 Uiso 1 1 calc GR
H8C H 0.4060 0.4048 0.4557 0.046 Uiso 1 1 calc GR
C11 C 0.0012(3) 0.39399(16) 0.36677(19) 0.0271(5) Uani 1 1 d .
H11A H -0.1149 0.4163 0.3747 0.041 Uiso 1 1 calc GR
H11B H -0.0016 0.3723 0.2969 0.041 Uiso 1 1 calc GR
H11C H 0.0862 0.4438 0.3811 0.041 Uiso 1 1 calc GR
C1 C 0.1909(3) 0.01457(17) 0.62616(19) 0.0292(5) Uani 1 1 d .
H1A H 0.1187 0.0439 0.6707 0.044 Uiso 1 1 calc GR
H1B H 0.2878 -0.0180 0.6676 0.044 Uiso 1 1 calc GR
H1C H 0.1197 -0.0289 0.5811 0.044 Uiso 1 1 calc GR
C9 C 0.2583(3) 0.09078(17) 0.26690(19) 0.0282(5) Uani 1 1 d .
H9A H 0.1912 0.0384 0.2854 0.042 Uiso 1 1 calc GR
H9B H 0.3720 0.0928 0.3116 0.042 Uiso 1 1 calc GR
H9C H 0.2759 0.0844 0.1961 0.042 Uiso 1 1 calc GR
C7 C 0.5990(3) 0.26043(18) 0.3137(2) 0.0299(5) Uani 1 1 d .
H7A H 0.6678 0.2043 0.3279 0.045 Uiso 1 1 calc GR
H7B H 0.6678 0.3063 0.2840 0.045 Uiso 1 1 calc GR
H7C H 0.4920 0.2470 0.2658 0.045 Uiso 1 1 calc GR
C6 C 0.5513(3) 0.29747(16) 0.41243(18) 0.0241(5) Uani 1 1 d .
H6 H 0.6613 0.3097 0.4612 0.029 Uiso 1 1 calc R
C2 C 0.2624(3) 0.08637(16) 0.56342(17) 0.0230(5) Uani 1 1 d .
C12 C 0.0650(3) 0.34932(18) 0.54176(19) 0.0288(5) Uani 1 1 d .
H12A H 0.1550 0.3968 0.5557 0.043 Uiso 1 1 calc GR
H12B H 0.0967 0.2972 0.5874 0.043 Uiso 1 1 calc GR
H12C H -0.0475 0.3743 0.5529 0.043 Uiso 1 1 calc GR

loop_
_atom_site_aniso_label
_atom_site_aniso_U_11
_atom_site_aniso_U_22
_atom_site_aniso_U_33
_atom_site_aniso_U_23
_atom_site_aniso_U_13
_atom_site_aniso_U_12
Ga 0.01960(15) 0.01784(15) 0.01905(15) 0.00035(10) 0.00424(10) 0.00048(10)
O1 0.0230(8) 0.0251(8) 0.0268(8) 0.0066(7) 0.0046(7) -0.0010(6)
N3 0.0196(9) 0.0205(9) 0.0193(9) 0.0006(7) 0.0055(7) -0.0001(7)
N1 0.0249(10) 0.0224(9) 0.0210(9) -0.0032(7) 0.0044(7) 0.0018(7)
N2 0.0250(10) 0.0218(9) 0.0225(9) 0.0012(7) 0.0074(8) 0.0024(7)
C3 0.0278(12) 0.0196(11) 0.0219(11) 0.0024(8) 0.0026(9) 0.0046(9)
C4 0.0227(11) 0.0229(11) 0.0198(10) -0.0046(9) 0.0050(8) 0.0021(8)
C5 0.0222(11) 0.0324(13) 0.0297(12) 0.0029(10) 0.0022(9) 0.0019(9)
C10 0.0247(11) 0.0265(12) 0.0216(11) 0.0013(9) 0.0019(9) -0.0009(9)
C8 0.0307(13) 0.0243(12) 0.0397(14) 0.0073(10) 0.0125(11) -0.0012(10)
C11 0.0282(12) 0.0209(11) 0.0325(13) 0.0017(9) 0.0061(10) 0.0043(9)
C1 0.0350(13) 0.0247(12) 0.0286(12) 0.0049(10) 0.0068(10) -0.0036(10)
C9 0.0283(12) 0.0256(12) 0.0308(13) -0.0037(10) 0.0053(10) 0.0035(10)
C7 0.0280(12) 0.0341(13) 0.0295(13) 0.0014(10) 0.0102(10) -0.0036(10)
C6 0.0205(11) 0.0268(12) 0.0252(11) 0.0028(9) 0.0047(9) -0.0028(9)
C2 0.0291(12) 0.0199(11) 0.0203(10) -0.0009(9) 0.0054(9) 0.0009(9)
C12 0.0296(12) 0.0308(13) 0.0270(12) -0.0048(10) 0.0075(10) 0.0029(10)

loop_
_atom_type_symbol
_atom_type_description
_atom_type_scat_dispersion_real
_atom_type_scat_dispersion_imag
_atom_type_scat_source
C C 0.0181 0.0091 'International Tables Vol C Tables 4.2.6.8 and 6.1.1.4'
H H 0.0000 0.0000 'International Tables Vol C Tables 4.2.6.8 and 6.1.1.4'
N N 0.0311 0.0180 'International Tables Vol C Tables 4.2.6.8 and 6.1.1.4'
O O 0.0492 0.0322 'International Tables Vol C Tables 4.2.6.8 and 6.1.1.4'
Ga Ga -1.2846 0.7763 'International Tables Vol C Tables 4.2.6.8 and 6.1.1.4'

loop_
_geom_angle_atom_site_label_1
_geom_angle_atom_site_label_2
_geom_angle_atom_site_label_3
_geom_angle
O1 Ga N3 96.18(7)
N1 Ga O1 111.93(8)
N1 Ga N3 105.62(8)
N2 Ga O1 101.89(8)
N2 Ga N3 119.38(8)
N2 Ga N1 119.29(9)
C2 O1 Ga 124.00(15)
C4 N3 Ga 121.87(15)
C4 N3 C6 119.47(19)
C6 N3 Ga 118.57(14)
C10 N1 Ga 120.47(15)
C10 N1 C9 110.28(19)
C9 N1 Ga 115.49(16)
C11 N2 Ga 123.39(15)
C12 N2 Ga 117.89(16)
C12 N2 C11 111.35(19)
C4 C3 H3 116.0
C2 C3 H3 116.0
C2 C3 C4 128.0(2)
N3 C4 C3 123.3(2)
N3 C4 C5 121.8(2)
C3 C4 C5 114.8(2)
C4 C5 H5A 109.5
C4 C5 H5B 109.5
C4 C5 H5C 109.5
H5A C5 H5B 109.5
H5A C5 H5C 109.5
H5B C5 H5C 109.5
N1 C10 H10A 109.5
N1 C10 H10B 109.5
N1 C10 H10C 109.5
H10A C10 H10B 109.5
H10A C10 H10C 109.5
H10B C10 H10C 109.5
H8A C8 H8B 109.5
H8A C8 H8C 109.5
H8B C8 H8C 109.5
C6 C8 H8A 109.5
C6 C8 H8B 109.5
C6 C8 H8C 109.5
N2 C11 H11A 109.5
N2 C11 H11B 109.5
N2 C11 H11C 109.5
H11A C11 H11B 109.5
H11A C11 H11C 109.5
H11B C11 H11C 109.5
H1A C1 H1B 109.5
H1A C1 H1C 109.5
H1B C1 H1C 109.5
C2 C1 H1A 109.5
C2 C1 H1B 109.5
C2 C1 H1C 109.5
N1 C9 H9A 109.5
N1 C9 H9B 109.5
N1 C9 H9C 109.5
H9A C9 H9B 109.5
H9A C9 H9C 109.5
H9B C9 H9C 109.5
H7A C7 H7B 109.5
H7A C7 H7C 109.5
H7B C7 H7C 109.5
C6 C7 H7A 109.5
C6 C7 H7B 109.5
C6 C7 H7C 109.5
N3 C6 C8 110.34(19)
N3 C6 C7 109.62(19)
N3 C6 H6 108.7
C8 C6 C7 110.8(2)
C8 C6 H6 108.7
C7 C6 H6 108.7
O1 C2 C3 125.5(2)
O1 C2 C1 113.8(2)
C3 C2 C1 120.6(2)
N2 C12 H12A 109.5
N2 C12 H12B 109.5
N2 C12 H12C 109.5
H12A C12 H12B 109.5
H12A C12 H12C 109.5
H12B C12 H12C 109.5

loop_
_geom_bond_atom_site_label_1
_geom_bond_atom_site_label_2
_geom_bond_distance
Ga O1 1.9000(16)
Ga N3 1.9907(19)
Ga N1 1.8673(19)
Ga N2 1.8545(19)
O1 C2 1.299(3)
N3 C4 1.316(3)
N3 C6 1.490(3)
N1 C10 1.450(3)
N1 C9 1.452(3)
N2 C11 1.450(3)
N2 C12 1.448(3)
C3 H3 0.9500
C3 C4 1.429(3)
C3 C2 1.366(3)
C4 C5 1.508(3)
C5 H5A 0.9800
C5 H5B 0.9800
C5 H5C 0.9800
C10 H10A 0.9800
C10 H10B 0.9800
C10 H10C 0.9800
C8 H8A 0.9800
C8 H8B 0.9800
C8 H8C 0.9800
C8 C6 1.523(3)
C11 H11A 0.9800
C11 H11B 0.9800
C11 H11C 0.9800
C1 H1A 0.9800
C1 H1B 0.9800
C1 H1C 0.9800
C1 C2 1.503(3)
C9 H9A 0.9800
C9 H9B 0.9800
C9 H9C 0.9800
C7 H7A 0.9800
C7 H7B 0.9800
C7 H7C 0.9800
C7 C6 1.524(3)
C6 H6 1.0000
C12 H12A 0.9800
C12 H12B 0.9800
C12 H12C 0.9800

loop_
_geom_torsion_atom_site_label_1
_geom_torsion_atom_site_label_2
_geom_torsion_atom_site_label_3
_geom_torsion_atom_site_label_4
_geom_torsion
Ga O1 C2 C3 7.2(3)
Ga O1 C2 C1 -175.02(15)
Ga N3 C4 C3 -3.6(3)
Ga N3 C4 C5 179.33(16)
Ga N3 C6 C8 37.8(2)
Ga N3 C6 C7 -84.5(2)
O1 Ga N1 C10 84.12(18)
O1 Ga N1 C9 -52.42(18)
O1 Ga N2 C11 -161.56(18)
O1 Ga N2 C12 51.06(18)
N3 Ga N1 C10 -172.40(17)
N3 Ga N1 C9 51.06(18)
N3 Ga N2 C11 94.28(19)
N3 Ga N2 C12 -53.11(19)
N1 Ga N2 C11 -37.8(2)
N1 Ga N2 C12 174.82(16)
N2 Ga N1 C10 -34.6(2)
N2 Ga N1 C9 -171.14(16)
C4 N3 C6 C8 -145.6(2)
C4 N3 C6 C7 92.1(2)
C4 C3 C2 O1 2.6(4)
C4 C3 C2 C1 -175.0(2)
C6 N3 C4 C3 179.9(2)
C6 N3 C4 C5 2.9(3)
C2 C3 C4 N3 -4.4(4)
C2 C3 C4 C5 172.9(2)
